data_4022102
loop_
_publ_author_name
'Weibin Chen'
'Cynthia S. Day'
'S. Bruce King'

_publ_contact_author_address
; 
Department of Chemistry 
Wake Forest University
Winston-Salem, N.C. 27109
U.S.A.
;
_publ_contact_author_email kingsb@wfu.edu
_publ_contact_author_fax '336 758 4656'
_publ_contact_author_name 'S. Bruce King'
_publ_contact_author_phone '336 758 5774'
_publ_section_title
;
 Grignard Reagent-Mediated Conversion of an Acyl Nitroso-anthracene
 Cycloadduct to a Nitrone
;
_journal_name_full 'Journal of Organic Chemistry'
_journal_page_first 9221
_journal_page_last 9224
_journal_paper_doi 10.1021/jo0615192
_journal_volume 71
_journal_year 2006
_chemical_formula_sum 'C38 H34 N2 O2'
_chemical_formula_weight 550.67
_chemical_name_systematic
; 
 ? 
;
_space_group_IT_number 2
_symmetry_cell_setting triclinic
_symmetry_space_group_name_Hall '-P 1'
_symmetry_space_group_name_H-M 'P -1'
_atom_sites_solution_hydrogens geom
_atom_sites_solution_primary direct
_atom_sites_solution_secondary difmap
_audit_creation_method SHELXTL
_cell_angle_alpha 93.279(19)
_cell_angle_beta 96.129(19)
_cell_angle_gamma 92.54(2)
_cell_formula_units_Z 2
_cell_length_a 8.506(8)
_cell_length_b 11.707(11)
_cell_length_c 14.351(13)
_cell_measurement_reflns_used 485
_cell_measurement_temperature 193(2)
_cell_measurement_theta_max 18.149
_cell_measurement_theta_min 3.937
_cell_volume 1417(2)
_computing_cell_refinement 'Bruker SMART'
_computing_data_collection 'Bruker SMART'
_computing_data_reduction 'Bruker SAINT'
_computing_molecular_graphics 'Bruker SHELXTL'
_computing_publication_material 'Bruker SHELXTL'
_computing_structure_refinement 'Bruker SHELXTL'
_computing_structure_solution 'Bruker SHELXTL'
_diffrn_ambient_temperature 193(2)
_diffrn_measured_fraction_theta_full 0.988
_diffrn_measured_fraction_theta_max 0.988
_diffrn_measurement_device_type 'Bruker APEX CCD area detector'
_diffrn_measurement_method 'phi and omega scans'
_diffrn_radiation_monochromator graphite
_diffrn_radiation_source 'fine-focus sealed tube'
_diffrn_radiation_type MoK\a
_diffrn_radiation_wavelength 0.71073
_diffrn_reflns_av_R_equivalents 0.0000
_diffrn_reflns_av_sigmaI/netI 0.2844
_diffrn_reflns_limit_h_max 10
_diffrn_reflns_limit_h_min -10
_diffrn_reflns_limit_k_max 13
_diffrn_reflns_limit_k_min -13
_diffrn_reflns_limit_l_max 17
_diffrn_reflns_limit_l_min 0
_diffrn_reflns_number 7933
_diffrn_reflns_theta_full 25.00
_diffrn_reflns_theta_max 25.00
_diffrn_reflns_theta_min 3.92
_diffrn_standards_decay_% 0
_exptl_absorpt_coefficient_mu 0.079
_exptl_crystal_colour colorless
_exptl_crystal_density_diffrn 1.291
_exptl_crystal_density_method 'not measured'
_exptl_crystal_F_000 584
_exptl_crystal_size_max 0.19
_exptl_crystal_size_mid 0.15
_exptl_crystal_size_min 0.02
_refine_diff_density_max 0.228
_refine_diff_density_min -0.263
_refine_diff_density_rms 0.056
_refine_ls_extinction_method none
_refine_ls_goodness_of_fit_ref 0.759
_refine_ls_hydrogen_treatment mixed
_refine_ls_matrix_type full
_refine_ls_number_parameters 390
_refine_ls_number_reflns 7933
_refine_ls_number_restraints 0
_refine_ls_restrained_S_all 0.759
_refine_ls_R_factor_all 0.1931
_refine_ls_R_factor_gt 0.0726
_refine_ls_shift/su_max 0.001
_refine_ls_shift/su_mean 0.000
_refine_ls_structure_factor_coef Fsqd
_refine_ls_weighting_details 'calc w=1/[\s^2^(Fo^2^)+(0.0117P)^2^+0.0000P] where P=(Fo^2^+2Fc^2^)/3'
_refine_ls_weighting_scheme calc
_refine_ls_wR_factor_gt 0.0928
_refine_ls_wR_factor_ref 0.1210
_reflns_number_gt 2969
_reflns_number_total 7933
_reflns_threshold_expression >2sigma(I)
_cod_data_source_file jo0615192si20060721_113645.cif
_cod_depositor_comments
;
The following automatic conversions were performed:
'_symmetry_cell_setting' value 'Triclinic' changed to 'triclinic'
according to '/home/saulius/struct/CIF-dictionaries/cif_core.dic'
dictionary named 'cif_core.dic' version 2.4.1 from 2010-06-29.

Automatic conversion script
Id: cif_fix_enum 1527 2010-12-29 10:47:43Z saulius 
;
_cod_database_code 4022102

loop_
_symmetry_equiv_pos_as_xyz
'x, y, z'
'-x, -y, -z'

loop_
_atom_site_label
_atom_site_type_symbol
_atom_site_fract_x
_atom_site_fract_y
_atom_site_fract_z
_atom_site_U_iso_or_equiv
_atom_site_adp_type
_atom_site_occupancy
_atom_site_symmetry_multiplicity
_atom_site_calc_flag
_atom_site_refinement_flags
O1 O -0.0258(3) 0.3124(2) 0.28020(18) 0.0346(8) Uani 1 1 d .
O2 O 0.1044(3) -0.1769(2) 0.24289(19) 0.0333(8) Uani 1 1 d .
N1 N 0.0460(4) 0.2123(3) 0.2369(2) 0.0281(9) Uani 1 1 d .
N2 N 0.1844(4) -0.0921(3) 0.2915(2) 0.0292(9) Uani 1 1 d .
C1 C 0.0201(5) 0.4191(4) 0.2368(3) 0.0331(12) Uani 1 1 d .
C2 C 0.2004(5) 0.4197(4) 0.2312(3) 0.0267(11) Uani 1 1 d .
C3 C 0.3101(5) 0.5049(4) 0.2682(3) 0.0375(12) Uani 1 1 d .
H3 H 0.2790 0.5695 0.3036 0.045 Uiso 1 1 calc R
C4 C 0.4697(5) 0.4941(4) 0.2524(3) 0.0423(13) Uani 1 1 d .
H4 H 0.5473 0.5526 0.2755 0.051 Uiso 1 1 calc R
C5 C 0.5126(5) 0.3965(4) 0.2023(3) 0.0431(13) Uani 1 1 d .
H5 H 0.6208 0.3885 0.1933 0.052 Uiso 1 1 calc R
C6 C 0.4022(5) 0.3113(4) 0.1655(3) 0.0333(12) Uani 1 1 d .
H6 H 0.4334 0.2454 0.1318 0.040 Uiso 1 1 calc R
C7 C 0.2450(5) 0.3241(4) 0.1789(3) 0.0276(11) Uani 1 1 d .
C8 C 0.1060(5) 0.2426(4) 0.1450(3) 0.0305(12) Uani 1 1 d .
C9 C -0.0146(5) 0.3083(4) 0.0862(3) 0.0316(12) Uani 1 1 d .
C10 C -0.0748(5) 0.2831(4) -0.0066(3) 0.0385(13) Uani 1 1 d .
H10 H -0.0452 0.2164 -0.0399 0.046 Uiso 1 1 calc R
C11 C -0.1790(6) 0.3566(5) -0.0502(3) 0.0457(14) Uani 1 1 d .
H11 H -0.2204 0.3405 -0.1140 0.055 Uiso 1 1 calc R
C12 C -0.2221(5) 0.4519(4) -0.0020(4) 0.0460(14) Uani 1 1 d .
H12 H -0.2945 0.5008 -0.0326 0.055 Uiso 1 1 calc R
C13 C -0.1624(5) 0.4790(4) 0.0911(3) 0.0417(13) Uani 1 1 d .
H13 H -0.1919 0.5462 0.1238 0.050 Uiso 1 1 calc R
C14 C -0.0578(5) 0.4050(4) 0.1353(3) 0.0361(13) Uani 1 1 d .
C15 C -0.0324(5) 0.5150(3) 0.2990(3) 0.0427(13) Uani 1 1 d .
H15A H -0.1482 0.5110 0.2958 0.064 Uiso 1 1 calc R
H15B H 0.0037 0.5888 0.2776 0.064 Uiso 1 1 calc R
H15C H 0.0131 0.5076 0.3639 0.064 Uiso 1 1 calc R
C16 C 0.1345(5) 0.1217(4) 0.1085(3) 0.0362(12) Uani 1 1 d .
H16A H 0.2297 0.0922 0.1431 0.043 Uiso 1 1 calc R
H16B H 0.1473 0.1188 0.0407 0.043 Uiso 1 1 calc R
C17 C -0.0170(5) 0.0530(3) 0.1270(3) 0.0301(11) Uani 1 1 d .
H17A H 0.0050 -0.0284 0.1349 0.036 Uiso 1 1 calc R
H17B H -0.1010 0.0572 0.0742 0.036 Uiso 1 1 calc R
C18 C -0.0681(5) 0.1094(3) 0.2184(3) 0.0287(11) Uani 1 1 d .
C19 C -0.2436(4) 0.1358(3) 0.2049(3) 0.0377(12) Uani 1 1 d .
H19A H -0.2601 0.1924 0.1575 0.057 Uiso 1 1 calc R
H19B H -0.2758 0.1665 0.2645 0.057 Uiso 1 1 calc R
H19C H -0.3072 0.0654 0.1839 0.057 Uiso 1 1 calc R
C20 C 0.1340(5) 0.0053(4) 0.3224(3) 0.0283(12) Uani 1 1 d .
C21 C 0.2586(5) 0.0746(4) 0.3828(3) 0.0353(12) Uani 1 1 d .
H21A H 0.2440 0.0701 0.4501 0.042 Uiso 1 1 calc R
H21B H 0.2597 0.1559 0.3671 0.042 Uiso 1 1 calc R
C22 C 0.4104(5) 0.0188(4) 0.3597(3) 0.0351(12) Uani 1 1 d .
H22A H 0.4882 0.0202 0.4162 0.042 Uiso 1 1 calc R
H22B H 0.4588 0.0594 0.3103 0.042 Uiso 1 1 calc R
C23 C 0.3587(5) -0.1053(4) 0.3248(3) 0.0273(11) Uani 1 1 d .
C24 C 0.3660(5) -0.1887(4) 0.4032(3) 0.0286(11) Uani 1 1 d .
C25 C 0.2410(6) -0.2059(4) 0.4559(3) 0.0413(13) Uani 1 1 d .
H25 H 0.1463 -0.1670 0.4423 0.050 Uiso 1 1 calc R
C26 C 0.2524(6) -0.2791(4) 0.5282(3) 0.0485(14) Uani 1 1 d .
H26 H 0.1663 -0.2897 0.5644 0.058 Uiso 1 1 calc R
C27 C 0.3898(6) -0.3373(4) 0.5481(3) 0.0507(15) Uani 1 1 d .
H27 H 0.3972 -0.3883 0.5974 0.061 Uiso 1 1 calc R
C28 C 0.5152(6) -0.3207(4) 0.4961(3) 0.0439(13) Uani 1 1 d .
H28 H 0.6087 -0.3610 0.5096 0.053 Uiso 1 1 calc R
C29 C 0.5066(5) -0.2450(4) 0.4236(3) 0.0338(12) Uani 1 1 d .
C30 C 0.6394(5) -0.2291(4) 0.3649(3) 0.0332(12) Uani 1 1 d .
C31 C 0.5942(5) -0.1989(3) 0.2673(3) 0.0303(12) Uani 1 1 d .
C32 C 0.6858(5) -0.2256(4) 0.1956(3) 0.0398(13) Uani 1 1 d .
H32 H 0.7841 -0.2597 0.2101 0.048 Uiso 1 1 calc R
C33 C 0.6384(6) -0.2043(4) 0.1050(3) 0.0449(14) Uani 1 1 d .
H33 H 0.7024 -0.2253 0.0571 0.054 Uiso 1 1 calc R
C34 C 0.4972(6) -0.1519(4) 0.0819(3) 0.0452(14) Uani 1 1 d .
H34 H 0.4645 -0.1368 0.0186 0.054 Uiso 1 1 calc R
C35 C 0.4048(5) -0.1220(3) 0.1524(3) 0.0335(12) Uani 1 1 d .
H35 H 0.3097 -0.0843 0.1372 0.040 Uiso 1 1 calc R
C36 C 0.4486(5) -0.1460(3) 0.2445(3) 0.0268(11) Uani 1 1 d .
C37 C 0.7896(5) -0.2425(3) 0.3981(3) 0.0409(13) Uani 1 1 d .
H37A H 0.8714 -0.2325 0.3586 0.049 Uiso 1 1 calc R
H37B H 0.8147 -0.2619 0.4611 0.049 Uiso 1 1 calc R
C38 C -0.0353(6) 0.0341(4) 0.3029(4) 0.0324(12) Uani 1 1 d .
H38A H -0.068(4) 0.075(3) 0.355(2) 0.035(13) Uiso 1 1 d .
H38B H -0.105(4) -0.034(3) 0.287(2) 0.026(11) Uiso 1 1 d .

loop_
_atom_site_aniso_label
_atom_site_aniso_U_11
_atom_site_aniso_U_22
_atom_site_aniso_U_33
_atom_site_aniso_U_23
_atom_site_aniso_U_13
_atom_site_aniso_U_12
O1 0.041(2) 0.0270(18) 0.038(2) -0.0004(15) 0.0133(16) 0.0011(16)
O2 0.0268(18) 0.0286(18) 0.042(2) -0.0059(15) 0.0002(15) -0.0035(16)
N1 0.037(2) 0.018(2) 0.032(2) 0.0024(17) 0.0129(19) 0.0013(18)
N2 0.035(2) 0.031(2) 0.023(2) 0.0080(18) 0.0054(19) -0.002(2)
C1 0.047(3) 0.023(3) 0.033(3) 0.012(2) 0.013(3) 0.001(2)
C2 0.021(3) 0.028(3) 0.031(3) 0.004(2) 0.001(2) 0.002(2)
C3 0.046(3) 0.028(3) 0.038(3) 0.001(2) -0.001(3) 0.005(3)
C4 0.023(3) 0.044(3) 0.059(4) 0.010(3) 0.002(3) -0.010(3)
C5 0.025(3) 0.054(4) 0.052(4) 0.010(3) 0.008(3) 0.002(3)
C6 0.036(3) 0.028(3) 0.036(3) 0.005(2) 0.004(2) 0.001(3)
C7 0.024(3) 0.029(3) 0.031(3) 0.006(2) 0.005(2) 0.000(2)
C8 0.035(3) 0.028(3) 0.031(3) -0.002(2) 0.016(2) -0.003(2)
C9 0.037(3) 0.022(3) 0.034(3) 0.000(2) 0.004(2) -0.007(2)
C10 0.048(3) 0.028(3) 0.039(3) 0.001(2) 0.004(3) -0.009(3)
C11 0.052(4) 0.048(4) 0.034(3) 0.012(3) -0.002(3) -0.015(3)
C12 0.036(3) 0.040(4) 0.061(4) 0.022(3) -0.005(3) -0.006(3)
C13 0.043(3) 0.028(3) 0.054(4) 0.005(3) 0.006(3) -0.001(3)
C14 0.035(3) 0.032(3) 0.042(3) 0.008(3) 0.006(3) -0.010(3)
C15 0.050(3) 0.032(3) 0.049(3) -0.003(2) 0.022(3) -0.001(3)
C16 0.036(3) 0.041(3) 0.033(3) -0.002(2) 0.014(2) 0.002(3)
C17 0.028(3) 0.023(3) 0.038(3) 0.000(2) 0.002(2) -0.004(2)
C18 0.029(3) 0.019(3) 0.041(3) 0.008(2) 0.012(2) 0.001(2)
C19 0.027(3) 0.032(3) 0.054(3) 0.011(2) 0.001(2) -0.004(2)
C20 0.036(3) 0.021(3) 0.029(3) 0.005(2) 0.008(2) 0.000(2)
C21 0.038(3) 0.036(3) 0.034(3) 0.007(2) 0.009(2) 0.006(3)
C22 0.031(3) 0.033(3) 0.042(3) -0.001(2) 0.009(2) 0.000(2)
C23 0.023(3) 0.031(3) 0.028(3) 0.004(2) 0.001(2) 0.001(2)
C24 0.030(3) 0.026(3) 0.028(3) 0.000(2) -0.001(2) 0.001(2)
C25 0.043(3) 0.048(3) 0.036(3) 0.009(3) 0.013(3) 0.001(3)
C26 0.053(4) 0.058(4) 0.038(3) 0.016(3) 0.015(3) 0.000(3)
C27 0.063(4) 0.052(4) 0.037(3) 0.015(3) -0.002(3) 0.002(3)
C28 0.043(3) 0.049(4) 0.039(3) 0.010(3) -0.004(3) 0.007(3)
C29 0.038(3) 0.025(3) 0.035(3) -0.006(2) -0.004(3) -0.007(2)
C30 0.026(3) 0.025(3) 0.048(3) 0.003(2) -0.002(3) 0.006(2)
C31 0.033(3) 0.026(3) 0.032(3) -0.005(2) 0.008(3) -0.004(2)
C32 0.036(3) 0.030(3) 0.053(3) -0.002(3) 0.006(3) 0.001(2)
C33 0.038(3) 0.049(4) 0.052(4) -0.001(3) 0.027(3) -0.002(3)
C34 0.048(4) 0.047(4) 0.042(3) 0.005(3) 0.009(3) 0.000(3)
C35 0.041(3) 0.021(3) 0.039(3) 0.001(2) 0.009(3) 0.000(2)
C36 0.028(3) 0.028(3) 0.025(3) -0.002(2) 0.013(2) -0.004(2)
C37 0.051(4) 0.037(3) 0.037(3) -0.001(2) 0.011(3) 0.012(3)
C38 0.031(3) 0.023(3) 0.046(4) 0.003(3) 0.016(3) -0.001(3)

loop_
_atom_type_symbol
_atom_type_description
_atom_type_scat_dispersion_real
_atom_type_scat_dispersion_imag
_atom_type_scat_source
C C 0.0033 0.0016 'International Tables Vol C Tables 4.2.6.8 and 6.1.1.4'
H H 0.0000 0.0000 'International Tables Vol C Tables 4.2.6.8 and 6.1.1.4'
N N 0.0061 0.0033 'International Tables Vol C Tables 4.2.6.8 and 6.1.1.4'
O O 0.0106 0.0060 'International Tables Vol C Tables 4.2.6.8 and 6.1.1.4'

loop_
_geom_angle_atom_site_label_1
_geom_angle_atom_site_label_2
_geom_angle_atom_site_label_3
_geom_angle
N1 O1 C1 110.9(3)
O1 N1 C18 112.7(3)
O1 N1 C8 110.2(3)
C18 N1 C8 108.8(3)
O2 N2 C20 128.7(4)
O2 N2 C23 119.0(3)
C20 N2 C23 112.2(4)
O1 C1 C15 105.3(3)
O1 C1 C14 105.3(3)
C15 C1 C14 117.4(4)
O1 C1 C2 107.3(3)
C15 C1 C2 114.7(4)
C14 C1 C2 106.1(3)
C3 C2 C7 121.2(4)
C3 C2 C1 126.0(4)
C7 C2 C1 112.6(4)
C2 C3 C4 118.5(4)
C2 C3 H3 120.8
C4 C3 H3 120.8
C5 C4 C3 119.4(4)
C5 C4 H4 120.3
C3 C4 H4 120.3
C6 C5 C4 121.8(4)
C6 C5 H5 119.1
C4 C5 H5 119.1
C5 C6 C7 118.5(4)
C5 C6 H6 120.7
C7 C6 H6 120.7
C6 C7 C2 120.5(4)
C6 C7 C8 127.4(4)
C2 C7 C8 112.1(4)
C7 C8 C16 119.7(4)
C7 C8 N1 101.7(3)
C16 C8 N1 97.6(3)
C7 C8 C9 107.8(4)
C16 C8 C9 116.9(4)
N1 C8 C9 111.2(3)
C14 C9 C10 120.7(4)
C14 C9 C8 111.8(4)
C10 C9 C8 127.4(4)
C9 C10 C11 119.1(5)
C9 C10 H10 120.4
C11 C10 H10 120.4
C12 C11 C10 120.3(5)
C12 C11 H11 119.8
C10 C11 H11 119.8
C11 C12 C13 121.4(5)
C11 C12 H12 119.3
C13 C12 H12 119.3
C12 C13 C14 118.4(5)
C12 C13 H13 120.8
C14 C13 H13 120.8
C9 C14 C13 120.0(5)
C9 C14 C1 113.5(4)
C13 C14 C1 126.5(4)
C1 C15 H15A 109.5
C1 C15 H15B 109.5
H15A C15 H15B 109.5
C1 C15 H15C 109.5
H15A C15 H15C 109.5
H15B C15 H15C 109.5
C8 C16 C17 103.1(3)
C8 C16 H16A 111.1
C17 C16 H16A 111.1
C8 C16 H16B 111.1
C17 C16 H16B 111.1
H16A C16 H16B 109.1
C16 C17 C18 105.6(3)
C16 C17 H17A 110.6
C18 C17 H17A 110.6
C16 C17 H17B 110.6
C18 C17 H17B 110.6
H17A C17 H17B 108.7
N1 C18 C19 115.4(3)
N1 C18 C38 106.2(4)
C19 C18 C38 110.2(4)
N1 C18 C17 102.2(3)
C19 C18 C17 110.6(4)
C38 C18 C17 112.1(4)
C18 C19 H19A 109.5
C18 C19 H19B 109.5
H19A C19 H19B 109.5
C18 C19 H19C 109.5
H19A C19 H19C 109.5
H19B C19 H19C 109.5
N2 C20 C21 112.3(4)
N2 C20 C38 121.6(4)
C21 C20 C38 126.0(4)
C20 C21 C22 102.7(3)
C20 C21 H21A 111.2
C22 C21 H21A 111.2
C20 C21 H21B 111.2
C22 C21 H21B 111.2
H21A C21 H21B 109.1
C21 C22 C23 105.4(3)
C21 C22 H22A 110.7
C23 C22 H22A 110.7
C21 C22 H22B 110.7
C23 C22 H22B 110.7
H22A C22 H22B 108.8
C36 C23 N2 111.3(3)
C36 C23 C24 111.9(4)
N2 C23 C24 107.4(3)
C36 C23 C22 111.4(3)
N2 C23 C22 100.7(3)
C24 C23 C22 113.4(4)
C25 C24 C29 119.9(4)
C25 C24 C23 121.8(4)
C29 C24 C23 118.2(4)
C26 C25 C24 120.6(5)
C26 C25 H25 119.7
C24 C25 H25 119.7
C25 C26 C27 120.1(5)
C25 C26 H26 119.9
C27 C26 H26 119.9
C28 C27 C26 119.8(5)
C28 C27 H27 120.1
C26 C27 H27 120.1
C27 C28 C29 120.8(5)
C27 C28 H28 119.6
C29 C28 H28 119.6
C24 C29 C28 118.7(4)
C24 C29 C30 119.9(4)
C28 C29 C30 121.3(4)
C37 C30 C31 122.0(5)
C37 C30 C29 122.1(4)
C31 C30 C29 115.9(4)
C32 C31 C36 118.4(4)
C32 C31 C30 121.9(4)
C36 C31 C30 119.6(4)
C33 C32 C31 121.5(5)
C33 C32 H32 119.2
C31 C32 H32 119.2
C32 C33 C34 120.6(5)
C32 C33 H33 119.7
C34 C33 H33 119.7
C35 C34 C33 119.1(5)
C35 C34 H34 120.5
C33 C34 H34 120.5
C36 C35 C34 121.2(4)
C36 C35 H35 119.4
C34 C35 H35 119.4
C35 C36 C31 119.1(4)
C35 C36 C23 122.7(4)
C31 C36 C23 117.8(4)
C30 C37 H37A 120.0
C30 C37 H37B 120.0
H37A C37 H37B 120.0
C20 C38 C18 114.0(4)
C20 C38 H38A 110(2)
C18 C38 H38A 106(2)
C20 C38 H38B 112(2)
C18 C38 H38B 104(2)
H38A C38 H38B 110(3)

loop_
_geom_bond_atom_site_label_1
_geom_bond_atom_site_label_2
_geom_bond_distance
O1 N1 1.481(4)
O1 C1 1.483(4)
O2 N2 1.302(4)
N1 C18 1.506(5)
N1 C8 1.519(5)
N2 C20 1.306(5)
N2 C23 1.526(5)
C1 C15 1.507(5)
C1 C14 1.531(5)
C1 C2 1.544(6)
C2 C3 1.378(5)
C2 C7 1.401(5)
C3 C4 1.410(6)
C3 H3 0.9500
C4 C5 1.399(6)
C4 H4 0.9500
C5 C6 1.380(5)
C5 H5 0.9500
C6 C7 1.385(5)
C6 H6 0.9500
C7 C8 1.506(5)
C8 C16 1.520(5)
C8 C9 1.522(5)
C9 C14 1.384(5)
C9 C10 1.385(5)
C10 C11 1.389(6)
C10 H10 0.9500
C11 C12 1.364(6)
C11 H11 0.9500
C12 C13 1.391(5)
C12 H12 0.9500
C13 C14 1.398(5)
C13 H13 0.9500
C15 H15A 0.9800
C15 H15B 0.9800
C15 H15C 0.9800
C16 C17 1.544(5)
C16 H16A 0.9900
C16 H16B 0.9900
C17 C18 1.547(5)
C17 H17A 0.9900
C17 H17B 0.9900
C18 C19 1.532(5)
C18 C38 1.548(6)
C19 H19A 0.9800
C19 H19B 0.9800
C19 H19C 0.9800
C20 C21 1.477(5)
C20 C38 1.495(6)
C21 C22 1.532(5)
C21 H21A 0.9900
C21 H21B 0.9900
C22 C23 1.538(5)
C22 H22A 0.9900
C22 H22B 0.9900
C23 C36 1.516(5)
C23 C24 1.529(5)
C24 C25 1.384(5)
C24 C29 1.403(5)
C25 C26 1.381(5)
C25 H25 0.9500
C26 C27 1.390(6)
C26 H26 0.9500
C27 C28 1.379(6)
C27 H27 0.9500
C28 C29 1.404(5)
C28 H28 0.9500
C29 C30 1.491(6)
C30 C37 1.334(5)
C30 C31 1.480(5)
C31 C32 1.386(5)
C31 C36 1.424(5)
C32 C33 1.360(5)
C32 H32 0.9500
C33 C34 1.391(6)
C33 H33 0.9500
C34 C35 1.384(5)
C34 H34 0.9500
C35 C36 1.382(5)
C35 H35 0.9500
C37 H37A 0.9500
C37 H37B 0.9500
C38 H38A 0.93(4)
C38 H38B 0.98(3)

loop_
_geom_torsion_atom_site_label_1
_geom_torsion_atom_site_label_2
_geom_torsion_atom_site_label_3
_geom_torsion_atom_site_label_4
_geom_torsion
C1 O1 N1 C18 -137.3(3)
C1 O1 N1 C8 -15.5(4)
N1 O1 C1 C15 -169.1(3)
N1 O1 C1 C14 66.2(4)
N1 O1 C1 C2 -46.5(4)
O1 C1 C2 C3 -124.3(4)
C15 C1 C2 C3 -7.8(6)
C14 C1 C2 C3 123.5(4)
O1 C1 C2 C7 58.7(4)
C15 C1 C2 C7 175.2(4)
C14 C1 C2 C7 -53.5(4)
C7 C2 C3 C4 0.0(6)
C1 C2 C3 C4 -176.8(4)
C2 C3 C4 C5 -1.8(6)
C3 C4 C5 C6 1.8(7)
C4 C5 C6 C7 0.1(7)
C5 C6 C7 C2 -2.0(6)
C5 C6 C7 C8 179.9(4)
C3 C2 C7 C6 2.0(6)
C1 C2 C7 C6 179.2(4)
C3 C2 C7 C8 -179.7(4)
C1 C2 C7 C8 -2.5(5)
C6 C7 C8 C16 13.3(7)
C2 C7 C8 C16 -164.9(4)
C6 C7 C8 N1 119.2(4)
C2 C7 C8 N1 -59.0(4)
C6 C7 C8 C9 -123.7(5)
C2 C7 C8 C9 58.1(5)
O1 N1 C8 C7 69.9(4)
C18 N1 C8 C7 -166.1(3)
O1 N1 C8 C16 -167.6(3)
C18 N1 C8 C16 -43.6(4)
O1 N1 C8 C9 -44.8(4)
C18 N1 C8 C9 79.2(4)
C7 C8 C9 C14 -55.5(5)
C16 C8 C9 C14 166.2(4)
N1 C8 C9 C14 55.2(5)
C7 C8 C9 C10 121.8(4)
C16 C8 C9 C10 -16.5(6)
N1 C8 C9 C10 -127.4(4)
C14 C9 C10 C11 0.3(6)
C8 C9 C10 C11 -176.9(4)
C9 C10 C11 C12 -0.4(6)
C10 C11 C12 C13 0.8(7)
C11 C12 C13 C14 -0.9(6)
C10 C9 C14 C13 -0.4(6)
C8 C9 C14 C13 177.1(4)
C10 C9 C14 C1 180.0(3)
C8 C9 C14 C1 -2.5(5)
C12 C13 C14 C9 0.8(6)
C12 C13 C14 C1 -179.7(4)
O1 C1 C14 C9 -57.1(5)
C15 C1 C14 C9 -173.8(4)
C2 C1 C14 C9 56.5(5)
O1 C1 C14 C13 123.3(4)
C15 C1 C14 C13 6.7(6)
C2 C1 C14 C13 -123.1(4)
C7 C8 C16 C17 153.6(4)
N1 C8 C16 C17 45.4(4)
C9 C8 C16 C17 -73.1(4)
C8 C16 C17 C18 -33.6(4)
O1 N1 C18 C19 25.9(5)
C8 N1 C18 C19 -96.6(4)
O1 N1 C18 C38 -96.5(4)
C8 N1 C18 C38 140.9(3)
O1 N1 C18 C17 145.9(3)
C8 N1 C18 C17 23.4(4)
C16 C17 C18 N1 6.5(4)
C16 C17 C18 C19 129.8(3)
C16 C17 C18 C38 -106.8(4)
O2 N2 C20 C21 174.4(4)
C23 N2 C20 C21 -1.3(5)
O2 N2 C20 C38 -0.9(7)
C23 N2 C20 C38 -176.7(4)
N2 C20 C21 C22 16.8(5)
C38 C20 C21 C22 -168.1(4)
C20 C21 C22 C23 -25.0(4)
O2 N2 C23 C36 51.0(5)
C20 N2 C23 C36 -132.8(4)
O2 N2 C23 C24 -71.9(4)
C20 N2 C23 C24 104.3(4)
O2 N2 C23 C22 169.2(3)
C20 N2 C23 C22 -14.6(4)
C21 C22 C23 C36 141.9(4)
C21 C22 C23 N2 23.8(4)
C21 C22 C23 C24 -90.7(4)
C36 C23 C24 C25 -146.4(4)
N2 C23 C24 C25 -23.9(5)
C22 C23 C24 C25 86.5(5)
C36 C23 C24 C29 36.3(5)
N2 C23 C24 C29 158.7(4)
C22 C23 C24 C29 -90.8(5)
C29 C24 C25 C26 -0.7(7)
C23 C24 C25 C26 -178.0(4)
C24 C25 C26 C27 -0.6(7)
C25 C26 C27 C28 0.7(8)
C26 C27 C28 C29 0.5(7)
C25 C24 C29 C28 1.9(7)
C23 C24 C29 C28 179.3(4)
C25 C24 C29 C30 178.1(4)
C23 C24 C29 C30 -4.5(6)
C27 C28 C29 C24 -1.8(7)
C27 C28 C29 C30 -178.0(4)
C24 C29 C30 C37 154.5(4)
C28 C29 C30 C37 -29.3(7)
C24 C29 C30 C31 -26.1(6)
C28 C29 C30 C31 150.1(4)
C37 C30 C31 C32 25.9(6)
C29 C30 C31 C32 -153.5(4)
C37 C30 C31 C36 -157.4(4)
C29 C30 C31 C36 23.2(6)
C36 C31 C32 C33 -1.1(6)
C30 C31 C32 C33 175.7(4)
C31 C32 C33 C34 1.6(7)
C32 C33 C34 C35 -0.2(7)
C33 C34 C35 C36 -1.7(6)
C34 C35 C36 C31 2.2(6)
C34 C35 C36 C23 174.3(4)
C32 C31 C36 C35 -0.8(6)
C30 C31 C36 C35 -177.6(4)
C32 C31 C36 C23 -173.3(4)
C30 C31 C36 C23 9.9(6)
N2 C23 C36 C35 28.6(5)
C24 C23 C36 C35 148.9(4)
C22 C23 C36 C35 -83.0(5)
N2 C23 C36 C31 -159.2(4)
C24 C23 C36 C31 -38.9(5)
C22 C23 C36 C31 89.3(4)
N2 C20 C38 C18 -97.4(5)
C21 C20 C38 C18 88.0(6)
N1 C18 C38 C20 -53.5(5)
C19 C18 C38 C20 -179.2(4)
C17 C18 C38 C20 57.3(5)
